data_2213945
loop_
_publ_author_name
'S. Asath Bahadur'
'R. Sayee Kannan'
'B. Sridhar'

_publ_section_title
;
 Creatininium hydrogen oxalate monohydrate
;
_journal_coeditor_code RZ2133
_journal_issue 6
_journal_name_full 'Acta Crystallographica Section E'
_journal_page_first o2387
_journal_page_last o2389
_journal_paper_doi 10.1107/S1600536807021162
_journal_volume 63
_journal_year 2007
_chemical_formula_iupac 'C4 H8 N3 O +, C2 H O4 -, H2 O'
_chemical_formula_moiety 'C4 H8 N3 O +, C2 H O4 -, H2 O'
_chemical_formula_sum 'C6 H11 N3 O6'
_chemical_formula_weight 221.18
_chemical_name_systematic
;
Creatininium hydrogen oxalate monohydrate
;
_space_group_IT_number 62
_symmetry_cell_setting orthorhombic
_symmetry_space_group_name_Hall '-P 2ac 2n'
_symmetry_space_group_name_H-M 'P n m a'
_atom_sites_solution_hydrogens geom
_atom_sites_solution_primary direct
_atom_sites_solution_secondary difmap
_audit_creation_method SHELXL-97
_cell_angle_alpha 90.00
_cell_angle_beta 90.00
_cell_angle_gamma 90.00
_cell_formula_units_Z 4
_cell_length_a 9.1728(7)
_cell_length_b 6.3520(5)
_cell_length_c 16.6567(12)
_cell_measurement_reflns_used 5792
_cell_measurement_temperature 294(2)
_cell_measurement_theta_max 27.79
_cell_measurement_theta_min 2.45
_cell_volume 970.51(13)
_computing_cell_refinement 'SAINT (Bruker, 2001)'
_computing_data_collection 'SMART (Bruker, 2001)'
_computing_data_reduction SAINT
_computing_molecular_graphics 'DIAMOND (Brandenburg & Putz, 2005) and SHELXTL/PC (Sheldrick, 1990)'
_computing_publication_material SHELXL97
_computing_structure_refinement 'SHELXL97 (Sheldrick, 1997)'
_computing_structure_solution 'SHELXS97 (Sheldrick, 1997)'
_diffrn_ambient_temperature 294(2)
_diffrn_measured_fraction_theta_full 0.996
_diffrn_measured_fraction_theta_max 0.996
_diffrn_measurement_device_type 'Bruker SMART APEX CCD area-detector'
_diffrn_measurement_method \w
_diffrn_radiation_monochromator graphite
_diffrn_radiation_source 'fine-focus sealed tube'
_diffrn_radiation_type MoK\a
_diffrn_radiation_wavelength 0.71073
_diffrn_reflns_av_R_equivalents 0.0175
_diffrn_reflns_av_sigmaI/netI 0.0110
_diffrn_reflns_limit_h_max 10
_diffrn_reflns_limit_h_min -10
_diffrn_reflns_limit_k_max 7
_diffrn_reflns_limit_k_min -7
_diffrn_reflns_limit_l_max 19
_diffrn_reflns_limit_l_min -19
_diffrn_reflns_number 6481
_diffrn_reflns_theta_full 25.00
_diffrn_reflns_theta_max 25.00
_diffrn_reflns_theta_min 2.45
_diffrn_standards_number 0
_exptl_absorpt_coefficient_mu 0.136
_exptl_absorpt_correction_type none
_exptl_crystal_colour colourless
_exptl_crystal_density_diffrn 1.514
_exptl_crystal_density_method 'not measured'
_exptl_crystal_description block
_exptl_crystal_F_000 464
_exptl_crystal_size_max 0.21
_exptl_crystal_size_mid 0.18
_exptl_crystal_size_min 0.10
_refine_diff_density_max 0.180
_refine_diff_density_min -0.233
_refine_ls_extinction_method none
_refine_ls_goodness_of_fit_ref 1.112
_refine_ls_hydrogen_treatment mixed
_refine_ls_matrix_type full
_refine_ls_number_parameters 110
_refine_ls_number_reflns 933
_refine_ls_number_restraints 0
_refine_ls_restrained_S_all 1.112
_refine_ls_R_factor_all 0.0349
_refine_ls_R_factor_gt 0.0339
_refine_ls_shift/su_max 0.000
_refine_ls_shift/su_mean 0.000
_refine_ls_structure_factor_coef Fsqd
_refine_ls_weighting_details 'calc w=1/[\s^2^(Fo^2^)+(0.0614P)^2^+0.1548P] where P=(Fo^2^+2Fc^2^)/3'
_refine_ls_weighting_scheme calc
_refine_ls_wR_factor_gt 0.0959
_refine_ls_wR_factor_ref 0.0975
_reflns_number_gt 895
_reflns_number_total 933
_reflns_threshold_expression I>2\s(I)
_cod_data_source_file rz2133.cif
_cod_data_source_block I
_cod_database_code 2213945
_cod_database_fobs_code 2213945

loop_
_symmetry_equiv_pos_as_xyz
'x, y, z'
'-x+1/2, -y, z+1/2'
'-x, y+1/2, -z'
'x+1/2, -y+1/2, -z+1/2'
'-x, -y, -z'
'x-1/2, y, -z-1/2'
'x, -y-1/2, z'
'-x-1/2, y-1/2, z-1/2'

loop_
_atom_site_type_symbol
_atom_site_label
_atom_site_fract_x
_atom_site_fract_y
_atom_site_fract_z
_atom_site_U_iso_or_equiv
_atom_site_adp_type
_atom_site_calc_flag
_atom_site_refinement_flags
_atom_site_occupancy
C C2 0.16471(18) 0.2500 0.54778(9) 0.0342(4) Uani d S 1
C C4 0.34887(18) 0.2500 0.63692(10) 0.0389(4) Uani d S 1
C C5 0.20624(19) 0.2500 0.68254(10) 0.0402(4) Uani d S 1
H H5A 0.1971 0.1255 0.7159 0.048 Uiso calc PR 0.50
H H5B 0.1971 0.3745 0.7159 0.048 Uiso calc PR 0.50
C C7 -0.05704(19) 0.2500 0.63194(11) 0.0435(4) Uani d S 1
H H7A -0.0789 0.3332 0.6785 0.065 Uiso calc PR 0.50
H H7B -0.0899 0.1082 0.6403 0.065 Uiso calc PR 0.50
H H7C -0.1056 0.3086 0.5860 0.065 Uiso calc PR 0.50
N N1 0.09882(15) 0.2500 0.61829(8) 0.0368(4) Uani d S 1
N N3 0.31220(16) 0.2500 0.55718(8) 0.0376(4) Uani d S 1
H H3N 0.374(3) 0.2500 0.5171(15) 0.057(6) Uiso d S 1
N N6 0.10137(17) 0.2500 0.47779(9) 0.0429(4) Uani d S 1
H H6A 0.004(2) 0.2500 0.4728(12) 0.040(5) Uiso d S 1
H H6B 0.160(3) 0.2500 0.4356(15) 0.059(7) Uiso d S 1
O O8 0.47031(15) 0.2500 0.66429(9) 0.0559(4) Uani d S 1
C C9 0.51525(16) 0.2500 0.27711(10) 0.0339(4) Uani d S 1
C C10 0.42444(17) 0.2500 0.35543(9) 0.0383(4) Uani d S 1
O O1 0.65463(12) 0.2500 0.28894(8) 0.0468(4) Uani d S 1
H H1O 0.702(3) 0.2500 0.2413(19) 0.075(8) Uiso d S 1
O O2 0.45898(13) 0.2500 0.21184(7) 0.0532(4) Uani d S 1
O O3 0.28895(12) 0.2500 0.34508(7) 0.0530(4) Uani d S 1
O O4 0.48880(12) 0.2500 0.42032(7) 0.0499(4) Uani d S 1
O O1W 0.80123(15) 0.2500 0.43969(9) 0.0540(4) Uani d S 1
H H1W 0.704(4) 0.2500 0.4474(17) 0.092(10) Uiso d S 1
H H2W 0.803(4) 0.2500 0.382(3) 0.124(12) Uiso d S 1

loop_
_atom_site_aniso_label
_atom_site_aniso_U_11
_atom_site_aniso_U_22
_atom_site_aniso_U_33
_atom_site_aniso_U_12
_atom_site_aniso_U_13
_atom_site_aniso_U_23
C2 0.0298(8) 0.0416(8) 0.0312(8) 0.000 0.0007(6) 0.000
C4 0.0336(9) 0.0477(9) 0.0353(8) 0.000 -0.0035(7) 0.000
C5 0.0371(10) 0.0540(9) 0.0295(8) 0.000 -0.0029(6) 0.000
C7 0.0315(9) 0.0622(11) 0.0368(8) 0.000 0.0057(7) 0.000
N1 0.0292(7) 0.0530(8) 0.0280(7) 0.000 0.0013(5) 0.000
N3 0.0278(7) 0.0541(9) 0.0310(7) 0.000 0.0030(6) 0.000
N6 0.0293(7) 0.0705(10) 0.0288(7) 0.000 0.0016(6) 0.000
O8 0.0347(8) 0.0859(10) 0.0471(7) 0.000 -0.0083(6) 0.000
C9 0.0215(7) 0.0488(9) 0.0316(8) 0.000 -0.0013(6) 0.000
C10 0.0224(8) 0.0610(10) 0.0314(8) 0.000 0.0003(6) 0.000
O1 0.0190(6) 0.0893(10) 0.0323(7) 0.000 0.0008(5) 0.000
O2 0.0252(6) 0.1044(11) 0.0300(7) 0.000 -0.0024(5) 0.000
O3 0.0201(6) 0.1072(12) 0.0318(6) 0.000 0.0009(5) 0.000
O4 0.0264(6) 0.0940(10) 0.0295(6) 0.000 -0.0015(5) 0.000
O1W 0.0311(8) 0.0870(11) 0.0438(8) 0.000 -0.0076(6) 0.000

loop_
_atom_type_symbol
_atom_type_description
_atom_type_scat_dispersion_real
_atom_type_scat_dispersion_imag
_atom_type_scat_source
C C 0.0033 0.0016 'International Tables Vol C Tables 4.2.6.8 and 6.1.1.4'
H H 0.0000 0.0000 'International Tables Vol C Tables 4.2.6.8 and 6.1.1.4'
N N 0.0061 0.0033 'International Tables Vol C Tables 4.2.6.8 and 6.1.1.4'
O O 0.0106 0.0060 'International Tables Vol C Tables 4.2.6.8 and 6.1.1.4'

loop_
_geom_angle_atom_site_label_1
_geom_angle_atom_site_label_2
_geom_angle_atom_site_label_3
_geom_angle
_geom_angle_publ_flag
N6 C2 N1 126.28(15) ?
N6 C2 N3 123.09(15) ?
N1 C2 N3 110.63(14) ?
O8 C4 N3 126.47(17) ?
O8 C4 C5 127.59(16) ?
N3 C4 C5 105.94(13) ?
N1 C5 C4 102.49(13) ?
N1 C5 H5A 111.3 ?
C4 C5 H5A 111.3 ?
N1 C5 H5B 111.3 ?
C4 C5 H5B 111.3 ?
H5A C5 H5B 109.2 ?
N1 C7 H7A 109.5 ?
N1 C7 H7B 109.5 ?
H7A C7 H7B 109.5 ?
N1 C7 H7C 109.5 ?
H7A C7 H7C 109.5 ?
H7B C7 H7C 109.5 ?
C2 N1 C7 126.26(14) y
C2 N1 C5 110.13(13) y
C7 N1 C5 123.60(14) y
C2 N3 C4 110.81(14) y
C2 N3 H3N 123.8(16) ?
C4 N3 H3N 125.4(16) ?
C2 N6 H6A 121.8(12) ?
C2 N6 H6B 116.2(17) ?
H6A N6 H6B 122(2) ?
O2 C9 O1 124.16(15) y
O2 C9 C10 122.05(14) ?
O1 C9 C10 113.80(13) ?
O4 C10 O3 126.54(15) y
O4 C10 C9 118.80(14) ?
O3 C10 C9 114.66(13) ?
C9 O1 H1O 110.1(18) ?
H1W O1W H2W 99(3) ?

loop_
_geom_bond_atom_site_label_1
_geom_bond_atom_site_label_2
_geom_bond_distance
_geom_bond_publ_flag
C2 N6 1.303(2) ?
C2 N1 1.321(2) y
C2 N3 1.362(2) ?
C4 O8 1.204(2) ?
C4 N3 1.370(2) ?
C4 C5 1.513(2) ?
C5 N1 1.455(2) y
C5 H5A 0.9700 ?
C5 H5B 0.9700 ?
C7 N1 1.448(2) ?
C7 H7A 0.9600 ?
C7 H7B 0.9600 ?
C7 H7C 0.9600 ?
N3 H3N 0.88(3) ?
N6 H6A 0.90(2) ?
N6 H6B 0.88(3) ?
C9 O2 1.204(2) y
C9 O1 1.2936(19) y
C9 C10 1.548(2) ?
C10 O4 1.231(2) y
C10 O3 1.255(2) y
O1 H1O 0.91(3) ?
O1W H1W 0.90(3) ?
O1W H2W 0.97(4) ?

loop_
_geom_hbond_atom_site_label_D
_geom_hbond_atom_site_label_H
_geom_hbond_atom_site_label_A
_geom_hbond_site_symmetry_A
_geom_hbond_distance_DH
_geom_hbond_distance_HA
_geom_hbond_distance_DA
_geom_hbond_angle_DHA
O1W H2W O2 6_656 0.97(4) 2.11(4) 2.9094(19) 138(3)
O1W H2W O1 . 0.97(4) 2.06(4) 2.8484(18) 138(3)
O1W H1W O4 . 0.90(3) 2.02(3) 2.8840(18) 159(3)
O1 H1O O3 6_656 0.91(3) 1.64(3) 2.5498(16) 180(3)
N6 H6B O3 . 0.88(3) 1.92(3) 2.8012(18) 179(2)
N6 H6A O1W 1_455 0.90(2) 1.94(2) 2.825(2) 168.7(18)
N3 H3N O4 . 0.88(3) 1.92(3) 2.7966(18) 173(2)

loop_
_geom_torsion_atom_site_label_1
_geom_torsion_atom_site_label_2
_geom_torsion_atom_site_label_3
_geom_torsion_atom_site_label_4
_geom_torsion
O8 C4 C5 N1 180.0
N3 C4 C5 N1 0.0
N6 C2 N1 C7 0.0
N3 C2 N1 C7 180.0
N6 C2 N1 C5 180.0
N3 C2 N1 C5 0.0
C4 C5 N1 C2 0.0
C4 C5 N1 C7 180.0
N6 C2 N3 C4 180.0
N1 C2 N3 C4 0.0
O8 C4 N3 C2 180.0
C5 C4 N3 C2 0.0
O2 C9 C10 O4 180.0
O1 C9 C10 O4 0.0
O2 C9 C10 O3 0.0
O1 C9 C10 O3 180.0
